data_1516994
loop_
_publ_author_name
'Markus Graser'
'Holger Kopacka'
'Klaus Wurst'
'Thomas Muller'
'Benno Bildstein'

_publ_section_title
;
 Structurally diverse pyridyl or quinolyl enolato/enamido metal complexes
 of Li, Zr, Fe, Co, Ni, Cu and Zn
;
_journal_name_full
;
Inorganica Chimica Acta
;
_journal_page_first 38
_journal_page_last 49
_journal_volume 401
_journal_year 2013
_chemical_formula_sum 'C54 H44 Cl4 Li4 N4 O4'
_chemical_formula_weight 982.49
_space_group_IT_number 2
_symmetry_cell_setting triclinic
_symmetry_space_group_name_Hall '-P 1'
_symmetry_space_group_name_H-M 'P -1'
_atom_sites_solution_hydrogens geom
_atom_sites_solution_primary direct
_atom_sites_solution_secondary difmap
_cell_angle_alpha 107.968(2)
_cell_angle_beta 99.260(3)
_cell_angle_gamma 109.543(3)
_cell_formula_units_Z 2
_cell_length_a 11.0120(4)
_cell_length_b 15.9320(9)
_cell_length_c 17.0779(9)
_cell_measurement_reflns_used 18232
_cell_measurement_temperature 233(2)
_cell_measurement_theta_max 24.0
_cell_measurement_theta_min 1.0
_cell_volume 2566.7(2)
_computing_data_collection COLLECT
_computing_data_reduction 'DENZO and SCALEPACK'
_computing_structure_refinement 'SHELXL-97 (Sheldrick, 1997)'
_computing_structure_solution 'SHELXS-97 (Sheldrick, 1990)'
_diffrn_ambient_temperature 233(2)
_diffrn_measured_fraction_theta_full 0.993
_diffrn_measured_fraction_theta_max 0.993
_diffrn_measurement_device_type 'Nonius KappaCCD'
_diffrn_measurement_method 'phi- and omega-scans'
_diffrn_radiation_monochromator graphite
_diffrn_radiation_source 'fine-focus sealed tube'
_diffrn_radiation_type MoK\a
_diffrn_radiation_wavelength 0.71073
_diffrn_reflns_av_R_equivalents 0.0327
_diffrn_reflns_av_sigmaI/netI 0.0538
_diffrn_reflns_limit_h_max 11
_diffrn_reflns_limit_h_min -11
_diffrn_reflns_limit_k_max 16
_diffrn_reflns_limit_k_min -17
_diffrn_reflns_limit_l_max 18
_diffrn_reflns_limit_l_min -17
_diffrn_reflns_number 11643
_diffrn_reflns_theta_full 22.50
_diffrn_reflns_theta_max 22.50
_diffrn_reflns_theta_min 1.31
_diffrn_standards_number 0
_exptl_absorpt_coefficient_mu 0.279
_exptl_absorpt_correction_type none
_exptl_crystal_colour colorless
_exptl_crystal_density_diffrn 1.271
_exptl_crystal_density_method 'not measured'
_exptl_crystal_description prism
_exptl_crystal_F_000 1016
_exptl_crystal_size_max 0.45
_exptl_crystal_size_mid 0.22
_exptl_crystal_size_min 0.20
_refine_diff_density_max 0.443
_refine_diff_density_min -0.474
_refine_diff_density_rms 0.050
_refine_ls_extinction_coef 0.021(3)
_refine_ls_extinction_expression Fc^*^=kFc[1+0.001xFc^2^\l^3^/sin(2\q)]^-1/4^
_refine_ls_extinction_method SHELXL
_refine_ls_goodness_of_fit_ref 1.055
_refine_ls_hydrogen_treatment constr
_refine_ls_matrix_type full
_refine_ls_number_parameters 658
_refine_ls_number_reflns 6662
_refine_ls_number_restraints 8
_refine_ls_restrained_S_all 1.056
_refine_ls_R_factor_all 0.1014
_refine_ls_R_factor_gt 0.0706
_refine_ls_shift/su_max 0.001
_refine_ls_shift/su_mean 0.000
_refine_ls_structure_factor_coef Fsqd
_refine_ls_weighting_details 'calc w=1/[\s^2^(Fo^2^)+(0.1239P)^2^+0.8192P] where P=(Fo^2^+2Fc^2^)/3'
_refine_ls_weighting_scheme calc
_refine_ls_wR_factor_gt 0.1886
_refine_ls_wR_factor_ref 0.2087
_reflns_number_gt 4746
_reflns_number_total 6662
_reflns_threshold_expression >2sigma(I)
_cod_data_source_file ICA-2013-401-38-49-22.cif
_cod_data_source_block 12
_cod_original_sg_symbol_H-M P-1
_cod_database_code 1516994

loop_
_symmetry_equiv_pos_as_xyz
'x, y, z'
'-x, -y, -z'

loop_
_atom_site_label
_atom_site_type_symbol
_atom_site_fract_x
_atom_site_fract_y
_atom_site_fract_z
_atom_site_U_iso_or_equiv
_atom_site_adp_type
_atom_site_occupancy
_atom_site_symmetry_multiplicity
_atom_site_calc_flag
_atom_site_refinement_flags
Li1 Li 0.3183(5) 0.9389(4) 0.7903(3) 0.0501(14) Uani 1 1 d .
Li2 Li 0.4421(5) 0.8358(4) 0.7199(4) 0.0530(14) Uani 1 1 d .
Li3 Li 0.2212(5) 0.8265(4) 0.6248(4) 0.0486(13) Uani 1 1 d .
Li4 Li 0.4514(5) 0.9823(4) 0.6799(4) 0.0531(14) Uani 1 1 d .
O1 O 0.5034(2) 0.97386(16) 0.79374(14) 0.0484(6) Uani 1 1 d .
O2 O 0.2647(2) 0.79995(15) 0.73156(14) 0.0479(6) Uani 1 1 d .
O3 O 0.3992(2) 0.84944(15) 0.60983(14) 0.0460(6) Uani 1 1 d .
O4 O 0.2643(2) 0.96085(15) 0.68481(14) 0.0485(6) Uani 1 1 d .
N1 N 0.3430(3) 1.0240(2) 0.90917(18) 0.0515(7) Uani 1 1 d .
N2 N 0.4574(3) 0.7114(2) 0.70574(18) 0.0528(8) Uani 1 1 d .
N3 N 0.5953(3) 1.0375(2) 0.63161(18) 0.0490(7) Uani 1 1 d .
N4 N 0.0267(3) 0.7869(2) 0.57037(18) 0.0501(7) Uani 1 1 d .
C1 C 0.6033(3) 1.0409(2) 0.8620(2) 0.0457(8) Uani 1 1 d .
C2 C 0.5869(3) 1.0909(3) 0.9367(2) 0.0549(9) Uani 1 1 d .
H2 H 0.6678 1.1373 0.9789 0.066 Uiso 1 1 calc .
C3 C 0.4666(3) 1.0854(3) 0.9631(2) 0.0520(9) Uani 1 1 d .
C4 C 0.4799(4) 1.1446(3) 1.0465(2) 0.0683(11) Uani 1 1 d .
H4 H 0.5663 1.1875 1.0844 0.082 Uiso 1 1 calc .
C5 C 0.3682(5) 1.1409(3) 1.0740(2) 0.0764(12) Uani 1 1 d .
H5 H 0.3777 1.1811 1.1301 0.092 Uiso 1 1 calc .
C6 C 0.2440(4) 1.0783(3) 1.0189(3) 0.0726(12) Uani 1 1 d .
H6 H 0.1659 1.0743 1.0359 0.087 Uiso 1 1 calc .
C7 C 0.2359(4) 1.0219(3) 0.9388(3) 0.0649(11) Uani 1 1 d .
H7 H 0.1498 0.9782 0.9013 0.078 Uiso 1 1 calc .
C8 C 0.7417(3) 1.0587(2) 0.8534(2) 0.0502(9) Uani 1 1 d .
C9 C 0.7614(3) 0.9981(3) 0.7852(2) 0.0613(10) Uani 1 1 d .
H9 H 0.6861 0.9443 0.7439 0.074 Uiso 1 1 calc .
C10 C 0.8871(4) 1.0125(3) 0.7742(3) 0.0730(12) Uani 1 1 d .
H10 H 0.8956 0.9691 0.7258 0.088 Uiso 1 1 calc .
C11 C 0.9982(4) 1.0884(4) 0.8322(3) 0.0898(15) Uani 1 1 d .
H11 H 1.0840 1.0992 0.8247 0.108 Uiso 1 1 calc .
C12 C 0.9823(4) 1.1486(5) 0.9018(4) 0.126(2) Uani 1 1 d .
H12 H 1.0588 1.2009 0.9437 0.151 Uiso 1 1 calc .
C13 C 0.8562(4) 1.1349(4) 0.9125(3) 0.1027(18) Uani 1 1 d .
H13 H 0.8486 1.1784 0.9611 0.123 Uiso 1 1 calc .
C21 C 0.2100(3) 0.7259(2) 0.7522(2) 0.0456(8) Uani 1 1 d .
C22 C 0.2491(3) 0.6527(2) 0.7428(2) 0.0545(9) Uani 1 1 d .
H22 H 0.1956 0.6028 0.7567 0.065 Uiso 1 1 calc .
C23 C 0.3609(3) 0.6389(2) 0.7144(2) 0.0530(9) Uani 1 1 d .
C24 C 0.3699(4) 0.5494(3) 0.6970(3) 0.0751(12) Uani 1 1 d .
H24 H 0.3036 0.4994 0.7042 0.090 Uiso 1 1 calc .
C25 C 0.4732(5) 0.5337(3) 0.6697(3) 0.0815(13) Uani 1 1 d .
H25 H 0.4789 0.4738 0.6585 0.098 Uiso 1 1 calc .
C26 C 0.5684(4) 0.6072(3) 0.6588(3) 0.0745(12) Uani 1 1 d .
H26 H 0.6399 0.5985 0.6390 0.089 Uiso 1 1 calc .
C27 C 0.5568(4) 0.6936(3) 0.6775(3) 0.0644(10) Uani 1 1 d .
H27 H 0.6226 0.7437 0.6701 0.077 Uiso 1 1 calc .
C28 C 0.0940(3) 0.7259(2) 0.7883(2) 0.0479(8) Uani 1 1 d .
C29 C 0.0227(3) 0.7791(3) 0.7718(2) 0.0575(9) Uani 1 1 d .
H29 H 0.0490 0.8160 0.7391 0.069 Uiso 1 1 calc .
C30 C -0.0860(4) 0.7789(3) 0.8026(3) 0.0716(11) Uani 1 1 d .
H30 H -0.1326 0.8155 0.7908 0.086 Uiso 1 1 calc .
C31 C -0.1257(4) 0.7255(4) 0.8502(3) 0.0782(13) Uani 1 1 d .
H31 H -0.2007 0.7245 0.8701 0.094 Uiso 1 1 calc .
C32 C -0.0565(4) 0.6736(3) 0.8688(3) 0.0782(12) Uani 1 1 d .
H32 H -0.0836 0.6373 0.9019 0.094 Uiso 1 1 calc .
C33 C 0.0545(4) 0.6746(3) 0.8388(3) 0.0631(10) Uani 1 1 d .
H33 H 0.1029 0.6400 0.8530 0.076 Uiso 1 1 calc .
C41 C 0.4353(3) 0.8205(2) 0.5396(2) 0.0442(8) Uani 1 1 d .
C42 C 0.5368(3) 0.8787(3) 0.5200(2) 0.0478(8) Uani 1 1 d .
H42 H 0.5565 0.8474 0.4704 0.057 Uiso 1 1 calc .
C43 C 0.6196(3) 0.9815(3) 0.5635(2) 0.0475(8) Uani 1 1 d .
C44 C 0.7275(3) 1.0241(3) 0.5344(2) 0.0583(10) Uani 1 1 d .
H44 H 0.7434 0.9853 0.4868 0.070 Uiso 1 1 calc .
C45 C 0.8093(4) 1.1200(3) 0.5734(3) 0.0668(11) Uani 1 1 d .
H45 H 0.8803 1.1476 0.5528 0.080 Uiso 1 1 calc .
C46 C 0.7858(4) 1.1758(3) 0.6437(3) 0.0688(11) Uani 1 1 d .
H46 H 0.8414 1.2421 0.6733 0.083 Uiso 1 1 calc .
C47 C 0.6784(4) 1.1314(3) 0.6691(3) 0.0623(10) Uani 1 1 d .
H47 H 0.6619 1.1700 0.7166 0.075 Uiso 1 1 calc .
C48 C 0.3559(3) 0.7163(2) 0.4808(2) 0.0488(9) Uani 1 1 d .
C49 C 0.2637(3) 0.6555(3) 0.5072(2) 0.0571(10) Uani 1 1 d .
H49 H 0.2566 0.6797 0.5631 0.069 Uiso 1 1 calc .
C50 C 0.1821(4) 0.5603(3) 0.4535(3) 0.0743(12) Uani 1 1 d .
H50 H 0.1192 0.5213 0.4727 0.089 Uiso 1 1 calc .
C51 C 0.1926(5) 0.5225(3) 0.3721(3) 0.0854(15) Uani 1 1 d .
H51 H 0.1377 0.4578 0.3356 0.102 Uiso 1 1 calc .
C52 C 0.2847(5) 0.5811(3) 0.3448(3) 0.0792(13) Uani 1 1 d .
H52 H 0.2931 0.5557 0.2894 0.095 Uiso 1 1 calc .
C53 C 0.3647(4) 0.6764(3) 0.3978(2) 0.0649(11) Uani 1 1 d .
H53 H 0.4263 0.7153 0.3778 0.078 Uiso 1 1 calc .
C61 C 0.1882(3) 1.0032(2) 0.6632(2) 0.0458(8) Uani 1 1 d .
C62 C 0.0557(3) 0.9548(3) 0.6162(2) 0.0524(9) Uani 1 1 d .
H62 H 0.0127 0.9939 0.6058 0.063 Uiso 1 1 calc .
C63 C -0.0283(3) 0.8528(3) 0.5800(2) 0.0487(9) Uani 1 1 d .
C64 C -0.1695(4) 0.8201(3) 0.5534(3) 0.0657(11) Uani 1 1 d .
H64 H -0.2078 0.8654 0.5583 0.079 Uiso 1 1 calc .
C65 C -0.2512(4) 0.7245(3) 0.5209(3) 0.0729(12) Uani 1 1 d .
H65 H -0.3454 0.7038 0.5041 0.087 Uiso 1 1 calc .
C66 C -0.1954(4) 0.6584(3) 0.5129(3) 0.0719(12) Uani 1 1 d .
H66 H -0.2497 0.5918 0.4911 0.086 Uiso 1 1 calc .
C67 C -0.0579(4) 0.6929(3) 0.5376(3) 0.0617(10) Uani 1 1 d .
H67 H -0.0196 0.6475 0.5313 0.074 Uiso 1 1 calc .
C68 C 0.2561(4) 1.1110(3) 0.6954(2) 0.0560(9) Uani 1 1 d .
C69 C 0.3762(4) 1.1610(3) 0.7613(3) 0.0728(11) Uani 1 1 d .
H69 H 0.4127 1.1266 0.7864 0.087 Uiso 1 1 calc .
C70 C 0.4437(5) 1.2602(4) 0.7912(4) 0.0994(16) Uani 1 1 d .
H70 H 0.5258 1.2922 0.8354 0.119 Uiso 1 1 calc .
C71 C 0.3918(7) 1.3125(4) 0.7567(4) 0.1107(19) Uani 1 1 d .
H71 H 0.4368 1.3802 0.7776 0.133 Uiso 1 1 calc .
C72 C 0.2741(8) 1.2646(4) 0.6917(4) 0.1137(19) Uani 1 1 d .
H72 H 0.2380 1.2997 0.6674 0.136 Uiso 1 1 calc .
C73 C 0.2066(5) 1.1654(3) 0.6609(3) 0.0841(13) Uani 1 1 d .
H73 H 0.1257 1.1341 0.6156 0.101 Uiso 1 1 calc .
C74 C -0.4806(16) 0.6080(11) 0.8992(9) 0.137(5) Uani 0.50 1 d PD
C74A C -0.4351(13) 0.6534(11) 0.9960(9) 0.137(5) Uani 0.50 1 d PD
Cl1 Cl -0.6061(5) 0.5980(4) 0.9470(4) 0.338(3) Uani 1 1 d D
Cl2 Cl -0.3586(5) 0.5838(4) 0.9457(5) 0.368(3) Uani 1 1 d D
C75 C 0.949(2) 1.4214(16) 0.8432(13) 0.173(7) Uiso 0.50 1 d PD
Cl3 Cl 1.0578(6) 1.4167(4) 0.7873(6) 0.257(5) Uani 0.50 1 d PD
Cl4 Cl 0.895(3) 1.3604(12) 0.9113(15) 1.02(5) Uani 0.50 1 d PD
C75A C 1.013(3) 1.416(3) 0.918(2) 0.284(17) Uiso 0.50 1 d PD
Cl3A Cl 1.093(2) 1.382(2) 0.847(2) 0.64(2) Uani 0.50 1 d PD
Cl4A Cl 0.8489(9) 1.3932(7) 0.8755(8) 0.298(4) Uani 0.50 1 d PD

loop_
_atom_site_aniso_label
_atom_site_aniso_U_11
_atom_site_aniso_U_22
_atom_site_aniso_U_33
_atom_site_aniso_U_23
_atom_site_aniso_U_13
_atom_site_aniso_U_12
Li1 0.048(3) 0.055(3) 0.047(3) 0.015(3) 0.019(2) 0.022(3)
Li2 0.052(3) 0.051(3) 0.056(4) 0.021(3) 0.012(3) 0.023(3)
Li3 0.044(3) 0.043(3) 0.054(3) 0.016(3) 0.010(2) 0.017(2)
Li4 0.052(3) 0.050(3) 0.057(4) 0.018(3) 0.019(3) 0.023(3)
O1 0.0429(12) 0.0506(14) 0.0447(13) 0.0128(11) 0.0103(10) 0.0174(11)
O2 0.0446(12) 0.0441(14) 0.0573(14) 0.0224(11) 0.0171(10) 0.0173(10)
O3 0.0473(12) 0.0439(13) 0.0464(14) 0.0140(11) 0.0184(10) 0.0191(10)
O4 0.0479(13) 0.0475(14) 0.0551(14) 0.0200(11) 0.0162(10) 0.0248(11)
N1 0.0515(17) 0.0578(18) 0.0472(17) 0.0172(15) 0.0177(14) 0.0262(15)
N2 0.0497(17) 0.0525(18) 0.0544(18) 0.0161(15) 0.0121(13) 0.0248(15)
N3 0.0470(15) 0.0466(18) 0.0508(18) 0.0183(14) 0.0132(13) 0.0172(14)
N4 0.0449(15) 0.0520(19) 0.0572(18) 0.0232(15) 0.0140(13) 0.0230(14)
C1 0.0442(19) 0.0412(19) 0.046(2) 0.0140(17) 0.0096(16) 0.0147(15)
C2 0.052(2) 0.053(2) 0.048(2) 0.0102(18) 0.0079(16) 0.0197(17)
C3 0.056(2) 0.057(2) 0.041(2) 0.0138(17) 0.0109(16) 0.0272(18)
C4 0.074(3) 0.075(3) 0.047(2) 0.007(2) 0.0124(19) 0.038(2)
C5 0.091(3) 0.099(3) 0.045(2) 0.014(2) 0.025(2) 0.055(3)
C6 0.073(3) 0.093(3) 0.060(3) 0.023(2) 0.032(2) 0.045(2)
C7 0.059(2) 0.078(3) 0.057(2) 0.019(2) 0.0181(18) 0.033(2)
C8 0.0429(19) 0.053(2) 0.050(2) 0.0168(18) 0.0128(16) 0.0176(17)
C9 0.049(2) 0.069(3) 0.060(2) 0.019(2) 0.0160(17) 0.0234(18)
C10 0.060(3) 0.091(3) 0.071(3) 0.025(2) 0.024(2) 0.038(2)
C11 0.046(2) 0.132(4) 0.085(3) 0.034(3) 0.024(2) 0.034(3)
C12 0.049(3) 0.146(5) 0.104(4) -0.012(4) 0.020(3) 0.003(3)
C13 0.054(3) 0.106(4) 0.086(3) -0.014(3) 0.021(2) 0.006(2)
C21 0.0431(18) 0.042(2) 0.044(2) 0.0148(16) 0.0086(14) 0.0116(15)
C22 0.059(2) 0.045(2) 0.062(2) 0.0244(18) 0.0225(17) 0.0200(17)
C23 0.055(2) 0.046(2) 0.056(2) 0.0179(18) 0.0121(17) 0.0237(18)
C24 0.075(3) 0.055(3) 0.102(3) 0.031(2) 0.030(2) 0.033(2)
C25 0.091(3) 0.061(3) 0.102(4) 0.025(2) 0.027(3) 0.049(3)
C26 0.069(3) 0.072(3) 0.089(3) 0.024(2) 0.025(2) 0.043(2)
C27 0.055(2) 0.065(3) 0.077(3) 0.026(2) 0.0185(19) 0.0313(19)
C28 0.0462(18) 0.043(2) 0.043(2) 0.0135(17) 0.0089(15) 0.0097(15)
C29 0.052(2) 0.064(2) 0.060(2) 0.0274(19) 0.0202(17) 0.0226(18)
C30 0.058(2) 0.086(3) 0.078(3) 0.033(3) 0.027(2) 0.034(2)
C31 0.063(3) 0.090(3) 0.079(3) 0.027(3) 0.037(2) 0.027(2)
C32 0.084(3) 0.079(3) 0.080(3) 0.036(2) 0.045(2) 0.029(2)
C33 0.068(2) 0.066(3) 0.062(2) 0.027(2) 0.027(2) 0.030(2)
C41 0.0433(18) 0.049(2) 0.0427(19) 0.0140(16) 0.0110(15) 0.0260(16)
C42 0.0470(19) 0.056(2) 0.047(2) 0.0189(17) 0.0181(15) 0.0272(17)
C43 0.0451(18) 0.058(2) 0.052(2) 0.0291(19) 0.0157(16) 0.0280(17)
C44 0.054(2) 0.074(3) 0.064(2) 0.038(2) 0.0262(18) 0.032(2)
C45 0.055(2) 0.069(3) 0.089(3) 0.048(3) 0.028(2) 0.022(2)
C46 0.056(2) 0.060(3) 0.086(3) 0.037(2) 0.017(2) 0.0116(19)
C47 0.060(2) 0.058(3) 0.066(3) 0.025(2) 0.0179(19) 0.020(2)
C48 0.0466(19) 0.051(2) 0.047(2) 0.0115(17) 0.0065(15) 0.0279(17)
C49 0.057(2) 0.046(2) 0.063(2) 0.0137(19) 0.0111(18) 0.0246(18)
C50 0.065(2) 0.046(2) 0.090(3) 0.010(2) 0.011(2) 0.018(2)
C51 0.076(3) 0.049(3) 0.091(4) -0.007(3) -0.007(3) 0.023(2)
C52 0.099(3) 0.061(3) 0.061(3) -0.003(2) 0.009(2) 0.044(3)
C53 0.075(2) 0.060(3) 0.058(3) 0.012(2) 0.0184(19) 0.036(2)
C61 0.054(2) 0.050(2) 0.048(2) 0.0226(17) 0.0252(16) 0.0312(17)
C62 0.055(2) 0.059(2) 0.060(2) 0.0289(19) 0.0220(18) 0.0358(19)
C63 0.051(2) 0.059(2) 0.045(2) 0.0236(17) 0.0146(15) 0.0296(18)
C64 0.047(2) 0.075(3) 0.079(3) 0.029(2) 0.0141(19) 0.033(2)
C65 0.044(2) 0.083(3) 0.080(3) 0.025(2) 0.0073(19) 0.024(2)
C66 0.047(2) 0.062(3) 0.088(3) 0.022(2) 0.0079(19) 0.0123(19)
C67 0.054(2) 0.051(2) 0.076(3) 0.023(2) 0.0132(19) 0.0221(19)
C68 0.074(2) 0.050(2) 0.059(2) 0.0228(19) 0.035(2) 0.034(2)
C69 0.080(3) 0.049(3) 0.075(3) 0.016(2) 0.020(2) 0.019(2)
C70 0.113(4) 0.061(3) 0.097(4) 0.015(3) 0.022(3) 0.023(3)
C71 0.159(6) 0.052(3) 0.114(5) 0.029(3) 0.048(4) 0.034(4)
C72 0.186(6) 0.069(4) 0.117(5) 0.053(4) 0.054(5) 0.068(4)
C73 0.109(3) 0.061(3) 0.097(3) 0.039(3) 0.029(3) 0.044(3)
C74 0.165(13) 0.138(11) 0.121(11) 0.084(9) 0.061(9) 0.038(10)
C74A 0.135(11) 0.183(14) 0.119(11) 0.042(9) 0.053(8) 0.102(10)
Cl1 0.288(5) 0.341(6) 0.347(6) 0.208(5) 0.004(4) 0.059(4)
Cl2 0.292(5) 0.317(6) 0.486(9) 0.214(6) 0.171(6) 0.036(4)
Cl3 0.160(4) 0.099(3) 0.418(12) 0.107(5) -0.024(6) -0.013(3)
Cl4 1.26(7) 0.256(14) 0.87(5) 0.14(2) -0.79(6) 0.08(3)
Cl3A 0.40(2) 0.65(4) 0.72(5) 0.24(4) 0.10(3) 0.10(3)
Cl4A 0.234(7) 0.272(10) 0.327(12) 0.093(9) 0.041(8) 0.072(7)

loop_
_atom_type_symbol
_atom_type_description
_atom_type_scat_dispersion_real
_atom_type_scat_dispersion_imag
_atom_type_scat_source
C C 0.0033 0.0016 'International Tables Vol C Tables 4.2.6.8 and 6.1.1.4'
H H 0.0000 0.0000 'International Tables Vol C Tables 4.2.6.8 and 6.1.1.4'
N N 0.0061 0.0033 'International Tables Vol C Tables 4.2.6.8 and 6.1.1.4'
Li Li -0.0003 0.0001 'International Tables Vol C Tables 4.2.6.8 and 6.1.1.4'
Cl Cl 0.1484 0.1585 'International Tables Vol C Tables 4.2.6.8 and 6.1.1.4'
O O 0.0106 0.0060 'International Tables Vol C Tables 4.2.6.8 and 6.1.1.4'

loop_
_geom_angle_atom_site_label_1
_geom_angle_atom_site_label_2
_geom_angle_atom_site_label_3
_geom_angle
O1 Li1 O2 95.1(2)
O1 Li1 O4 95.3(3)
O2 Li1 O4 95.6(2)
O1 Li1 N1 98.9(3)
O2 Li1 N1 134.0(3)
O4 Li1 N1 126.0(3)
O1 Li1 Li2 48.92(18)
O2 Li1 Li2 46.67(18)
O4 Li1 Li2 92.4(2)
N1 Li1 Li2 134.6(3)
O1 Li1 Li3 95.3(2)
O2 Li1 Li3 49.35(18)
O4 Li1 Li3 46.35(18)
N1 Li1 Li3 164.7(3)
Li2 Li1 Li3 60.1(2)
O1 Li1 Li4 47.95(18)
O2 Li1 Li4 93.3(2)
O4 Li1 Li4 47.74(18)
N1 Li1 Li4 127.9(3)
Li2 Li1 Li4 58.9(2)
Li3 Li1 Li4 59.9(2)
O2 Li2 O3 96.8(3)
O2 Li2 O1 94.5(3)
O3 Li2 O1 96.2(3)
O2 Li2 N2 97.8(3)
O3 Li2 N2 112.3(3)
O1 Li2 N2 147.1(3)
O2 Li2 Li4 97.0(3)
O3 Li2 Li4 46.89(19)
O1 Li2 Li4 49.36(19)
N2 Li2 Li4 156.0(3)
O2 Li2 Li1 48.26(18)
O3 Li2 Li1 93.9(2)
O1 Li2 Li1 46.76(18)
N2 Li2 Li1 140.4(3)
Li4 Li2 Li1 62.0(2)
O2 Li2 Li3 49.70(19)
O3 Li2 Li3 47.38(18)
O1 Li2 Li3 94.0(2)
N2 Li2 Li3 117.1(3)
Li4 Li2 Li3 61.0(2)
Li1 Li2 Li3 60.5(2)
O4 Li3 O3 94.0(2)
O4 Li3 N4 96.7(2)
O3 Li3 N4 147.5(3)
O4 Li3 O2 95.5(3)
O3 Li3 O2 93.8(2)
N4 Li3 O2 115.5(3)
O4 Li3 Li2 93.1(2)
O3 Li3 Li2 47.91(18)
N4 Li3 Li2 160.1(3)
O2 Li3 Li2 46.11(17)
O4 Li3 Li1 48.28(19)
O3 Li3 Li1 93.4(2)
N4 Li3 Li1 116.5(3)
O2 Li3 Li1 47.34(18)
Li2 Li3 Li1 59.4(2)
O4 Li3 Li4 48.43(17)
O3 Li3 Li4 45.89(17)
N4 Li3 Li4 138.6(3)
O2 Li3 Li4 92.7(2)
Li2 Li3 Li4 59.0(2)
Li1 Li3 Li4 60.9(2)
O3 Li4 N3 97.3(3)
O3 Li4 O4 92.7(2)
N3 Li4 O4 145.8(3)
O3 Li4 O1 97.2(3)
N3 Li4 O1 118.7(3)
O4 Li4 O1 92.2(3)
O3 Li4 Li2 48.5(2)
N3 Li4 Li2 118.8(3)
O4 Li4 Li2 92.1(3)
O1 Li4 Li2 48.73(19)
O3 Li4 Li3 46.95(18)
N3 Li4 Li3 137.0(3)
O4 Li4 Li3 45.98(17)
O1 Li4 Li3 92.7(3)
Li2 Li4 Li3 60.0(2)
O3 Li4 Li1 92.8(3)
N3 Li4 Li1 162.4(3)
O4 Li4 Li1 47.20(18)
O1 Li4 Li1 45.30(18)
Li2 Li4 Li1 59.1(2)
Li3 Li4 Li1 59.2(2)
C1 O1 Li1 122.6(2)
C1 O1 Li2 138.5(3)
Li1 O1 Li2 84.3(2)
C1 O1 Li4 126.2(3)
Li1 O1 Li4 86.8(2)
Li2 O1 Li4 81.9(2)
C21 O2 Li2 121.2(3)
C21 O2 Li1 132.8(3)
Li2 O2 Li1 85.1(2)
C21 O2 Li3 133.2(2)
Li2 O2 Li3 84.2(2)
Li1 O2 Li3 83.3(2)
C41 O3 Li4 123.4(3)
C41 O3 Li3 130.4(3)
Li4 O3 Li3 87.2(2)
C41 O3 Li2 131.2(3)
Li4 O3 Li2 84.6(3)
Li3 O3 Li2 84.7(2)
C61 O4 Li3 122.7(3)
C61 O4 Li1 132.9(2)
Li3 O4 Li1 85.4(2)
C61 O4 Li4 129.5(3)
Li3 O4 Li4 85.6(2)
Li1 O4 Li4 85.1(2)
C3 N1 C7 117.9(3)
C3 N1 Li1 121.2(3)
C7 N1 Li1 120.9(3)
C27 N2 C23 118.0(3)
C27 N2 Li2 120.2(3)
C23 N2 Li2 121.4(3)
C47 N3 C43 117.5(3)
C47 N3 Li4 120.5(3)
C43 N3 Li4 121.9(3)
C67 N4 C63 117.7(3)
C67 N4 Li3 119.6(3)
C63 N4 Li3 121.4(3)
O1 C1 C2 124.4(3)
O1 C1 C8 115.4(3)
C2 C1 C8 120.2(3)
C1 C2 C3 131.4(3)
N1 C3 C4 119.5(3)
N1 C3 C2 121.3(3)
C4 C3 C2 119.2(3)
C5 C4 C3 120.8(4)
C6 C5 C4 119.1(3)
C7 C6 C5 118.1(3)
N1 C7 C6 124.6(3)
C9 C8 C13 115.8(3)
C9 C8 C1 120.9(3)
C13 C8 C1 123.3(3)
C8 C9 C10 122.8(3)
C11 C10 C9 120.5(4)
C10 C11 C12 118.1(4)
C11 C12 C13 121.5(4)
C8 C13 C12 121.3(4)
O2 C21 C22 125.3(3)
O2 C21 C28 115.1(3)
C22 C21 C28 119.6(3)
C21 C22 C23 130.0(3)
N2 C23 C24 119.6(3)
N2 C23 C22 120.8(3)
C24 C23 C22 119.6(3)
C25 C24 C23 121.1(4)
C24 C25 C26 118.6(4)
C27 C26 C25 118.3(4)
N2 C27 C26 124.2(4)
C33 C28 C29 117.6(3)
C33 C28 C21 122.3(3)
C29 C28 C21 120.1(3)
C30 C29 C28 121.4(4)
C31 C30 C29 120.0(4)
C30 C31 C32 120.1(4)
C31 C32 C33 120.1(4)
C28 C33 C32 120.7(4)
O3 C41 C42 123.9(3)
O3 C41 C48 115.4(3)
C42 C41 C48 120.7(3)
C41 C42 C43 130.1(3)
N3 C43 C44 119.3(3)
N3 C43 C42 121.4(3)
C44 C43 C42 119.2(3)
C45 C44 C43 121.7(3)
C44 C45 C46 118.6(3)
C47 C46 C45 117.7(4)
N3 C47 C46 125.2(4)
C49 C48 C53 116.9(3)
C49 C48 C41 119.5(3)
C53 C48 C41 123.5(3)
C50 C49 C48 121.8(4)
C51 C50 C49 120.2(4)
C50 C51 C52 119.1(4)
C53 C52 C51 120.7(4)
C52 C53 C48 121.2(4)
O4 C61 C62 123.8(3)
O4 C61 C68 115.4(3)
C62 C61 C68 120.8(3)
C61 C62 C63 129.8(3)
N4 C63 C64 119.1(3)
N4 C63 C62 120.9(3)
C64 C63 C62 119.9(3)
C65 C64 C63 121.2(3)
C64 C65 C66 119.5(3)
C67 C66 C65 117.6(4)
N4 C67 C66 124.9(3)
C69 C68 C73 116.8(4)
C69 C68 C61 120.0(3)
C73 C68 C61 123.3(4)
C70 C69 C68 121.6(4)
C71 C70 C69 120.5(5)
C72 C71 C70 118.7(5)
C71 C72 C73 121.3(5)
C72 C73 C68 121.2(5)
C74A C74 Cl2 65.3(8)
C74A C74 Cl1 64.4(7)
Cl2 C74 Cl1 113.2(8)
C74 C74A Cl2 61.9(7)
C74 C74A Cl1 63.4(8)
Cl2 C74A Cl1 109.9(8)
C74 Cl1 C74A 52.2(7)
C74 Cl2 C74A 52.7(7)
Cl4A C75 C75A 77.7(17)
Cl4A C75 Cl3 160.5(18)
C75A C75 Cl3 101(2)
Cl4A C75 Cl4 37.4(10)
C75A C75 Cl4 45.0(17)
Cl3 C75 Cl4 131.1(18)
Cl4A C75 Cl3A 125.3(18)
C75A C75 Cl3A 59.0(14)
Cl3 C75 Cl3A 44.4(13)
Cl4 C75 Cl3A 88.4(18)
Cl3A Cl3 C75 77.1(16)
Cl4A Cl4 C75A 92(2)
Cl4A Cl4 C75 47.2(13)
C75A Cl4 C75 51.2(19)
Cl4 C75A C75 83.8(19)
Cl4 C75A Cl3A 121(3)
C75 C75A Cl3A 76(2)
Cl4 C75A Cl4A 39.7(10)
C75 C75A Cl4A 48.9(12)
Cl3A C75A Cl4A 116(2)
Cl3 Cl3A C75A 102(2)
Cl3 Cl3A C75 58.4(14)
C75A Cl3A C75 45.5(14)
Cl4 Cl4A C75 95(2)
Cl4 Cl4A C75A 48(2)
C75 Cl4A C75A 53.3(15)

loop_
_geom_bond_atom_site_label_1
_geom_bond_atom_site_label_2
_geom_bond_distance
Li1 O1 1.910(5)
Li1 O2 1.954(6)
Li1 O4 1.976(6)
Li1 N1 1.978(6)
Li1 Li2 2.609(7)
Li1 Li3 2.639(8)
Li1 Li4 2.683(8)
Li2 O2 1.905(6)
Li2 O3 1.960(6)
Li2 O1 1.977(6)
Li2 N2 1.988(6)
Li2 Li4 2.604(8)
Li2 Li3 2.630(7)
Li3 O4 1.916(6)
Li3 O3 1.944(5)
Li3 N4 1.986(6)
Li3 O2 2.016(6)
Li3 Li4 2.656(7)
Li4 O3 1.910(6)
Li4 N3 1.974(6)
Li4 O4 1.993(6)
Li4 O1 1.996(6)
O1 C1 1.320(4)
O2 C21 1.314(4)
O3 C41 1.320(4)
O4 C61 1.314(4)
N1 C3 1.345(4)
N1 C7 1.350(4)
N2 C27 1.344(4)
N2 C23 1.349(4)
N3 C47 1.338(5)
N3 C43 1.357(4)
N4 C67 1.344(4)
N4 C63 1.359(4)
C1 C2 1.355(5)
C1 C8 1.496(4)
C2 C3 1.450(5)
C3 C4 1.397(5)
C4 C5 1.375(6)
C5 C6 1.358(6)
C6 C7 1.355(5)
C8 C9 1.365(5)
C8 C13 1.375(5)
C9 C10 1.379(5)
C10 C11 1.349(6)
C11 C12 1.355(7)
C12 C13 1.383(6)
C21 C22 1.348(5)
C21 C28 1.506(5)
C22 C23 1.452(5)
C23 C24 1.404(5)
C24 C25 1.365(6)
C25 C26 1.371(6)
C26 C27 1.369(5)
C28 C33 1.385(5)
C28 C29 1.391(5)
C29 C30 1.382(5)
C30 C31 1.366(6)
C31 C32 1.369(6)
C32 C33 1.397(5)
C41 C42 1.358(5)
C41 C48 1.498(5)
C42 C43 1.448(5)
C43 C44 1.406(5)
C44 C45 1.359(5)
C45 C46 1.376(6)
C46 C47 1.372(5)
C48 C49 1.389(5)
C48 C53 1.397(5)
C49 C50 1.384(5)
C50 C51 1.374(7)
C51 C52 1.381(7)
C52 C53 1.379(6)
C61 C62 1.362(5)
C61 C68 1.495(5)
C62 C63 1.438(5)
C63 C64 1.407(5)
C64 C65 1.356(6)
C65 C66 1.369(6)
C66 C67 1.367(5)
C68 C69 1.383(6)
C68 C73 1.387(6)
C69 C70 1.381(6)
C70 C71 1.371(8)
C71 C72 1.359(8)
C72 C73 1.378(7)
C74 C74A 1.504(19)
C74 Cl2 1.667(15)
C74 Cl1 1.702(14)
C74A Cl2 1.717(11)
C74A Cl1 1.718(13)
C75 Cl4A 1.31(2)
C75 C75A 1.40(4)
C75 Cl3 1.66(2)
C75 Cl4 1.78(3)
C75 Cl3A 1.90(3)
Cl3 Cl3A 1.36(3)
Cl4 Cl4A 1.089(14)
Cl4 C75A 1.27(4)
C75A Cl3A 1.68(3)
C75A Cl4A 1.70(3)
